data_4346310
loop_
_publ_author_name
'Chang, Mu-Chieh'
'Otten, Edwin'

_publ_section_title
;
 Reduction of (Formazanate)boron Difluoride Provides Evidence for an
 N-Heterocyclic B(I) Carbenoid Intermediate.
;
_journal_issue 17
_journal_name_full 'Inorganic chemistry'
_journal_page_first 8656
_journal_page_last 8664
_journal_paper_doi 10.1021/acs.inorgchem.5b01287
_journal_volume 54
_journal_year 2015
_chemical_formula_sum 'C60 H51 B3 N12'
_chemical_formula_weight 972.55
_space_group_crystal_system orthorhombic
_space_group_IT_number 19
_space_group_name_Hall 'P 2ac 2ab'
_space_group_name_H-M_alt 'P 21 21 21'
_atom_sites_solution_hydrogens geom
_audit_creation_method SHELXL-2014
_cell_angle_alpha 90
_cell_angle_beta 90
_cell_angle_gamma 90
_cell_formula_units_Z 4
_cell_length_a 11.0453(10)
_cell_length_b 19.3899(17)
_cell_length_c 22.940(2)
_cell_measurement_reflns_used 6880
_cell_measurement_temperature 100(2)
_cell_measurement_theta_max 50.82
_cell_measurement_theta_min 2.98
_cell_volume 4913.0(8)
_computing_cell_refinement 'Bruker SAINT'
_computing_data_collection 'Bruker APEX2'
_computing_data_reduction 'Bruker SAINT'
_computing_structure_refinement 'SHELXL-2014 (Sheldrick, 2014)'
_computing_structure_solution 'SHELXS-97 (Sheldrick 2008)'
_diffrn_ambient_temperature 100(2)
_diffrn_measured_fraction_theta_full 0.675
_diffrn_measured_fraction_theta_max 0.973
_diffrn_measurement_device_type 'Bruker APEX-II CCD'
_diffrn_measurement_method '\f and \w scans'
_diffrn_radiation_type CuK\a
_diffrn_radiation_wavelength 1.54178
_diffrn_reflns_av_R_equivalents 0.1189
_diffrn_reflns_av_unetI/netI 0.1092
_diffrn_reflns_Laue_measured_fraction_full 0.675
_diffrn_reflns_Laue_measured_fraction_max 0.973
_diffrn_reflns_limit_h_max 10
_diffrn_reflns_limit_h_min -11
_diffrn_reflns_limit_k_max 20
_diffrn_reflns_limit_k_min -15
_diffrn_reflns_limit_l_max 23
_diffrn_reflns_limit_l_min -23
_diffrn_reflns_number 24631
_diffrn_reflns_point_group_measured_fraction_full 0.667
_diffrn_reflns_point_group_measured_fraction_max 0.973
_diffrn_reflns_theta_full 67.679
_diffrn_reflns_theta_max 54.597
_diffrn_reflns_theta_min 2.984
_exptl_absorpt_coefficient_mu 0.621
_exptl_absorpt_correction_T_max 0.7507
_exptl_absorpt_correction_T_min 0.6141
_exptl_absorpt_correction_type multi-scan
_exptl_absorpt_process_details SADABS
_exptl_crystal_colour purple
_exptl_crystal_density_diffrn 1.315
_exptl_crystal_description plate
_exptl_crystal_F_000 2040
_exptl_crystal_size_max 0.120
_exptl_crystal_size_mid 0.070
_exptl_crystal_size_min 0.010
_refine_diff_density_max 0.321
_refine_diff_density_min -0.340
_refine_diff_density_rms 0.078
_refine_ls_abs_structure_details
;
 Refined as an inversion twin.
;
_refine_ls_extinction_method none
_refine_ls_goodness_of_fit_ref 1.120
_refine_ls_hydrogen_treatment constr
_refine_ls_matrix_type full
_refine_ls_number_parameters 680
_refine_ls_number_reflns 5883
_refine_ls_number_restraints 736
_refine_ls_restrained_S_all 1.074
_refine_ls_R_factor_all 0.1183
_refine_ls_R_factor_gt 0.0734
_refine_ls_shift/su_max 0.000
_refine_ls_shift/su_mean 0.000
_refine_ls_structure_factor_coef Fsqd
_refine_ls_weighting_details 'w=1/[\s^2^(Fo^2^)+11.9205P] where P=(Fo^2^+2Fc^2^)/3'
_refine_ls_weighting_scheme calc
_refine_ls_wR_factor_gt 0.1086
_refine_ls_wR_factor_ref 0.1251
_reflns_Friedel_coverage 0.776
_reflns_Friedel_fraction_full 0.656
_reflns_Friedel_fraction_max 0.974
_reflns_number_gt 4522
_reflns_number_total 5883
_reflns_threshold_expression 'I > 2\s(I)'
_cod_data_source_file ic5b01287_si_002.cif
_cod_data_source_block cu_molan236_0m
_cod_original_cell_volume 4913.1(8)
_cod_database_code 4346310
_shelx_space_group_comment
;
The symmetry employed for this shelxl refinement is uniquely defined
by the following loop, which should always be used as a source of
symmetry information in preference to the above space-group names.
They are only intended as comments.
;
_shelx_estimated_absorpt_t_min 0.929
_shelx_estimated_absorpt_t_max 0.994
_shelxl_version_number 2014-3

loop_
_space_group_symop_operation_xyz
'x, y, z'
'-x+1/2, -y, z+1/2'
'-x, y+1/2, -z+1/2'
'x+1/2, -y+1/2, -z'

loop_
_atom_site_label
_atom_site_type_symbol
_atom_site_fract_x
_atom_site_fract_y
_atom_site_fract_z
_atom_site_U_iso_or_equiv
_atom_site_adp_type
_atom_site_occupancy
_atom_site_site_symmetry_order
_atom_site_calc_flag
_atom_site_refinement_flags_posn
_atom_site_refinement_flags_adp
N1 N 0.4836(6) 0.7080(3) 0.6959(3) 0.0128(13) Uani 1 1 d . U
N2 N 0.4728(6) 0.7489(4) 0.6513(3) 0.0154(14) Uani 1 1 d . U
N3 N 0.4932(6) 0.8471(3) 0.7104(3) 0.0130(14) Uani 1 1 d . U
N4 N 0.5025(6) 0.8082(3) 0.7576(3) 0.0132(13) Uani 1 1 d . U
N5 N 0.5153(6) 0.6900(3) 0.8057(3) 0.0131(13) Uani 1 1 d . U
N6 N 0.3360(6) 0.6371(3) 0.8606(3) 0.0130(13) Uani 1 1 d . U
N7 N 0.4070(6) 0.6277(3) 0.9521(3) 0.0152(14) Uani 1 1 d . U
N8 N 0.4972(6) 0.6597(3) 0.9179(3) 0.0144(13) Uani 1 1 d . U
N9 N 0.2100(6) 0.5622(3) 0.7847(3) 0.0120(13) Uani 1 1 d . U
N10 N 0.1724(6) 0.5761(3) 0.7269(3) 0.0119(14) Uani 1 1 d . U
N11 N 0.2652(6) 0.6688(3) 0.7621(3) 0.0120(13) Uani 1 1 d . U
N12 N 0.3131(6) 0.7363(3) 0.7637(3) 0.0129(13) Uani 1 1 d . U
C1 C 0.5319(7) 0.6422(4) 0.6790(3) 0.0143(15) Uani 1 1 d . U
C2 C 0.6243(7) 0.6419(5) 0.6372(4) 0.0209(18) Uani 1 1 d . U
H2 H 0.6570 0.6842 0.6233 0.025 Uiso 1 1 calc R U
C3 C 0.6677(8) 0.5798(5) 0.6164(4) 0.0258(19) Uani 1 1 d . U
H3 H 0.7295 0.5792 0.5876 0.031 Uiso 1 1 calc R U
C4 C 0.6217(8) 0.5195(5) 0.6372(4) 0.0242(18) Uani 1 1 d . U
H4 H 0.6500 0.4769 0.6219 0.029 Uiso 1 1 calc R U
C5 C 0.5350(8) 0.5195(5) 0.6800(4) 0.0209(18) Uani 1 1 d . U
H5 H 0.5056 0.4770 0.6950 0.025 Uiso 1 1 calc R U
C6 C 0.4899(7) 0.5811(4) 0.7015(3) 0.0166(17) Uani 1 1 d . U
H6 H 0.4306 0.5811 0.7315 0.020 Uiso 1 1 calc R U
C7 C 0.4600(7) 0.8170(4) 0.6610(3) 0.0154(15) Uani 1 1 d . U
C8 C 0.4443(7) 0.8602(4) 0.6087(3) 0.0156(15) Uani 1 1 d . U
C9 C 0.4422(7) 0.9313(4) 0.6131(4) 0.0170(17) Uani 1 1 d . U
H9 H 0.4385 0.9526 0.6503 0.020 Uiso 1 1 calc R U
C10 C 0.4456(7) 0.9715(5) 0.5631(3) 0.0194(17) Uani 1 1 d . U
H10 H 0.4445 1.0203 0.5666 0.023 Uiso 1 1 calc R U
C11 C 0.4507(7) 0.9422(5) 0.5083(4) 0.0185(17) Uani 1 1 d . U
C12 C 0.4432(7) 0.8716(4) 0.5049(4) 0.0201(17) Uani 1 1 d . U
H12 H 0.4399 0.8502 0.4677 0.024 Uiso 1 1 calc R U
C13 C 0.4403(7) 0.8312(5) 0.5541(3) 0.0183(17) Uani 1 1 d . U
H13 H 0.4355 0.7825 0.5503 0.022 Uiso 1 1 calc R U
C14 C 0.4618(8) 0.9865(5) 0.4541(4) 0.028(2) Uani 1 1 d . U
H14A H 0.5266 1.0204 0.4597 0.042 Uiso 1 1 calc R U
H14B H 0.3851 1.0106 0.4472 0.042 Uiso 1 1 calc R U
H14C H 0.4809 0.9573 0.4205 0.042 Uiso 1 1 calc R U
C15 C 0.5648(7) 0.8423(4) 0.8041(3) 0.0152(15) Uani 1 1 d . U
C16 C 0.5192(8) 0.8389(4) 0.8603(3) 0.0170(17) Uani 1 1 d . U
H16 H 0.4477 0.8134 0.8682 0.020 Uiso 1 1 calc R U
C17 C 0.5788(8) 0.8731(4) 0.9043(4) 0.0213(18) Uani 1 1 d . U
H17 H 0.5486 0.8711 0.9431 0.026 Uiso 1 1 calc R U
C18 C 0.6815(8) 0.9098(4) 0.8922(4) 0.0218(18) Uani 1 1 d . U
H18 H 0.7230 0.9325 0.9231 0.026 Uiso 1 1 calc R U
C19 C 0.7258(8) 0.9145(4) 0.8366(3) 0.0192(18) Uani 1 1 d . U
H19 H 0.7956 0.9415 0.8285 0.023 Uiso 1 1 calc R U
C20 C 0.6675(7) 0.8795(4) 0.7923(4) 0.0165(17) Uani 1 1 d . U
H20 H 0.6985 0.8811 0.7537 0.020 Uiso 1 1 calc R U
C21 C 0.6361(7) 0.6676(4) 0.7955(3) 0.0151(15) Uani 1 1 d . U
C22 C 0.6725(8) 0.6027(4) 0.8158(3) 0.0174(17) Uani 1 1 d . U
H22 H 0.6164 0.5750 0.8367 0.021 Uiso 1 1 calc R U
C23 C 0.7874(8) 0.5781(5) 0.8062(4) 0.0218(18) Uani 1 1 d . U
H23 H 0.8093 0.5338 0.8205 0.026 Uiso 1 1 calc R U
C24 C 0.8710(8) 0.6165(5) 0.7762(4) 0.0237(18) Uani 1 1 d . U
H24 H 0.9505 0.5994 0.7697 0.028 Uiso 1 1 calc R U
C25 C 0.8373(7) 0.6807(5) 0.7554(4) 0.0196(18) Uani 1 1 d . U
H25 H 0.8939 0.7079 0.7343 0.024 Uiso 1 1 calc R U
C26 C 0.7214(7) 0.7056(5) 0.7652(3) 0.0177(17) Uani 1 1 d . U
H26 H 0.7001 0.7498 0.7508 0.021 Uiso 1 1 calc R U
C27 C 0.3167(8) 0.6167(4) 0.9181(3) 0.0144(15) Uani 1 1 d . U
C28 C 0.2001(7) 0.5864(4) 0.9358(3) 0.0146(15) Uani 1 1 d . U
C29 C 0.0931(8) 0.6173(5) 0.9187(3) 0.0212(18) Uani 1 1 d . U
H29 H 0.0954 0.6600 0.8985 0.025 Uiso 1 1 calc R U
C30 C -0.0151(8) 0.5873(5) 0.9305(3) 0.0247(18) Uani 1 1 d . U
H30 H -0.0876 0.6091 0.9180 0.030 Uiso 1 1 calc R U
C31 C -0.0222(8) 0.5254(5) 0.9605(4) 0.0248(18) Uani 1 1 d . U
C32 C 0.0843(7) 0.4960(5) 0.9795(4) 0.0224(18) Uani 1 1 d . U
H32 H 0.0811 0.4546 1.0017 0.027 Uiso 1 1 calc R U
C33 C 0.1943(8) 0.5248(4) 0.9674(3) 0.0176(17) Uani 1 1 d . U
H33 H 0.2666 0.5030 0.9803 0.021 Uiso 1 1 calc R U
C34 C -0.1432(8) 0.4901(6) 0.9702(4) 0.043(3) Uani 1 1 d . U
H34A H -0.1986 0.5219 0.9899 0.064 Uiso 1 1 calc R U
H34B H -0.1315 0.4489 0.9943 0.064 Uiso 1 1 calc R U
H34C H -0.1777 0.4767 0.9325 0.064 Uiso 1 1 calc R U
C35 C 0.6029(7) 0.6800(5) 0.9496(3) 0.0164(15) Uani 1 1 d . U
C36 C 0.6143(7) 0.6616(5) 1.0078(4) 0.0216(18) Uani 1 1 d . U
H36 H 0.5522 0.6360 1.0266 0.026 Uiso 1 1 calc R U
C37 C 0.7174(8) 0.6809(5) 1.0382(4) 0.0228(18) Uani 1 1 d . U
H37 H 0.7254 0.6679 1.0780 0.027 Uiso 1 1 calc R U
C38 C 0.8073(8) 0.7179(4) 1.0125(4) 0.0222(18) Uani 1 1 d . U
H38 H 0.8782 0.7301 1.0335 0.027 Uiso 1 1 calc R U
C39 C 0.7933(8) 0.7375(5) 0.9551(4) 0.0206(18) Uani 1 1 d . U
H39 H 0.8541 0.7646 0.9370 0.025 Uiso 1 1 calc R U
C40 C 0.6929(7) 0.7184(4) 0.9237(4) 0.0186(17) Uani 1 1 d . U
H40 H 0.6856 0.7317 0.8840 0.022 Uiso 1 1 calc R U
C41 C 0.1837(7) 0.4960(4) 0.8059(3) 0.0119(15) Uani 1 1 d . U
C42 C 0.2642(8) 0.4646(4) 0.8437(3) 0.0163(17) Uani 1 1 d . U
H42 H 0.3362 0.4879 0.8548 0.020 Uiso 1 1 calc R U
C43 C 0.2408(8) 0.3994(5) 0.8656(4) 0.0200(18) Uani 1 1 d . U
H43 H 0.2960 0.3784 0.8920 0.024 Uiso 1 1 calc R U
C44 C 0.1376(7) 0.3650(5) 0.8492(4) 0.0217(18) Uani 1 1 d . U
H44 H 0.1213 0.3202 0.8640 0.026 Uiso 1 1 calc R U
C45 C 0.0578(8) 0.3957(4) 0.8110(3) 0.0212(18) Uani 1 1 d . U
H45 H -0.0133 0.3718 0.7995 0.025 Uiso 1 1 calc R U
C46 C 0.0802(7) 0.4608(4) 0.7894(3) 0.0160(17) Uani 1 1 d . U
H46 H 0.0245 0.4815 0.7632 0.019 Uiso 1 1 calc R U
C47 C 0.2075(7) 0.6387(4) 0.7150(3) 0.0131(15) Uani 1 1 d . U
C48 C 0.1976(7) 0.6687(4) 0.6568(3) 0.0161(15) Uani 1 1 d . U
C49 C 0.1615(7) 0.7367(4) 0.6482(4) 0.0197(17) Uani 1 1 d . U
H49 H 0.1392 0.7642 0.6807 0.024 Uiso 1 1 calc R U
C50 C 0.1579(8) 0.7643(5) 0.5932(4) 0.0250(18) Uani 1 1 d . U
H50 H 0.1314 0.8106 0.5882 0.030 Uiso 1 1 calc R U
C51 C 0.1921(8) 0.7261(5) 0.5447(4) 0.0276(18) Uani 1 1 d . U
C52 C 0.2245(8) 0.6579(5) 0.5534(4) 0.0262(18) Uani 1 1 d . U
H52 H 0.2445 0.6302 0.5206 0.031 Uiso 1 1 calc R U
C53 C 0.2285(7) 0.6290(5) 0.6086(3) 0.0201(17) Uani 1 1 d . U
H53 H 0.2524 0.5823 0.6135 0.024 Uiso 1 1 calc R U
C54 C 0.1951(10) 0.7573(5) 0.4843(4) 0.043(3) Uani 1 1 d . U
H54A H 0.1518 0.8015 0.4846 0.064 Uiso 1 1 calc R U
H54B H 0.1561 0.7259 0.4567 0.064 Uiso 1 1 calc R U
H54C H 0.2794 0.7650 0.4726 0.064 Uiso 1 1 calc R U
C55 C 0.2293(7) 0.7853(4) 0.7864(3) 0.0141(15) Uani 1 1 d . U
C56 C 0.1163(7) 0.7641(5) 0.8069(3) 0.0156(17) Uani 1 1 d . U
H56 H 0.0965 0.7164 0.8060 0.019 Uiso 1 1 calc R U
C57 C 0.0327(8) 0.8103(4) 0.8284(3) 0.0199(18) Uani 1 1 d . U
H57 H -0.0431 0.7938 0.8422 0.024 Uiso 1 1 calc R U
C58 C 0.0573(8) 0.8799(5) 0.8303(3) 0.0203(18) Uani 1 1 d . U
H58 H 0.0010 0.9116 0.8464 0.024 Uiso 1 1 calc R U
C59 C 0.1664(7) 0.9017(5) 0.8081(3) 0.0206(18) Uani 1 1 d . U
H59 H 0.1838 0.9496 0.8078 0.025 Uiso 1 1 calc R U
C60 C 0.2515(7) 0.8565(4) 0.7863(4) 0.0179(17) Uani 1 1 d . U
H60 H 0.3256 0.8737 0.7712 0.021 Uiso 1 1 calc R U
B1 B 0.4509(9) 0.7346(5) 0.7607(4) 0.0139(14) Uani 1 1 d . U
B2 B 0.4573(9) 0.6657(5) 0.8581(4) 0.0143(16) Uani 1 1 d . U
B3 B 0.2686(8) 0.6209(5) 0.8084(4) 0.0119(16) Uani 1 1 d . U

loop_
_atom_site_aniso_label
_atom_site_aniso_U_11
_atom_site_aniso_U_22
_atom_site_aniso_U_33
_atom_site_aniso_U_23
_atom_site_aniso_U_13
_atom_site_aniso_U_12
N1 0.015(3) 0.008(3) 0.015(3) 0.002(2) -0.001(3) -0.001(3)
N2 0.016(3) 0.014(3) 0.016(3) 0.006(3) -0.002(3) -0.003(3)
N3 0.012(3) 0.013(3) 0.014(3) 0.002(2) 0.001(3) 0.000(3)
N4 0.014(3) 0.012(3) 0.014(3) 0.002(2) 0.000(3) -0.002(3)
N5 0.011(3) 0.014(3) 0.014(3) 0.004(2) 0.000(2) -0.002(3)
N6 0.013(3) 0.011(3) 0.014(2) 0.001(3) -0.001(2) -0.001(3)
N7 0.013(3) 0.018(4) 0.015(3) 0.002(3) 0.003(3) -0.002(3)
N8 0.013(3) 0.015(3) 0.015(3) 0.000(3) 0.002(2) -0.002(3)
N9 0.013(3) 0.012(3) 0.011(3) 0.002(2) 0.001(3) 0.000(3)
N10 0.012(3) 0.012(3) 0.012(3) 0.001(2) 0.001(3) 0.002(3)
N11 0.012(3) 0.010(3) 0.014(3) -0.001(2) 0.001(2) -0.001(3)
N12 0.014(3) 0.007(3) 0.018(3) -0.001(3) 0.001(2) -0.001(2)
C1 0.015(4) 0.009(3) 0.019(3) -0.001(3) 0.000(3) 0.001(3)
C2 0.023(4) 0.018(4) 0.022(4) 0.001(3) 0.004(3) 0.001(4)
C3 0.031(4) 0.022(4) 0.025(4) -0.001(3) 0.008(3) 0.006(4)
C4 0.027(4) 0.017(4) 0.029(4) -0.006(4) 0.001(3) 0.000(4)
C5 0.021(4) 0.011(3) 0.030(4) -0.003(3) -0.002(3) -0.001(4)
C6 0.015(4) 0.011(3) 0.024(4) 0.001(3) 0.000(3) 0.000(3)
C7 0.015(3) 0.015(3) 0.016(3) 0.001(3) -0.002(3) -0.002(3)
C8 0.016(3) 0.014(3) 0.016(3) 0.001(3) 0.000(3) -0.002(3)
C9 0.015(4) 0.014(3) 0.021(3) 0.000(3) -0.002(3) -0.002(4)
C10 0.016(4) 0.017(4) 0.026(3) 0.002(3) -0.001(4) -0.003(4)
C11 0.014(4) 0.020(3) 0.021(3) 0.005(3) -0.003(3) 0.002(4)
C12 0.021(4) 0.022(4) 0.017(3) 0.001(3) -0.003(3) 0.000(4)
C13 0.018(4) 0.019(4) 0.018(3) 0.000(3) -0.003(3) 0.000(4)
C14 0.029(5) 0.024(5) 0.030(4) 0.009(4) -0.002(5) -0.004(5)
C15 0.016(3) 0.014(4) 0.015(3) -0.002(3) -0.001(3) 0.000(3)
C16 0.024(4) 0.010(4) 0.017(3) -0.001(3) 0.002(3) -0.002(3)
C17 0.030(4) 0.017(4) 0.016(3) -0.002(3) 0.000(3) 0.000(3)
C18 0.025(4) 0.019(4) 0.021(3) -0.005(4) -0.007(3) 0.000(3)
C19 0.020(4) 0.015(4) 0.022(4) -0.003(3) 0.000(3) 0.001(3)
C20 0.015(4) 0.018(4) 0.016(3) -0.003(3) 0.001(3) 0.002(3)
C21 0.011(3) 0.016(4) 0.018(3) 0.001(3) 0.000(3) -0.003(3)
C22 0.015(4) 0.017(4) 0.020(4) 0.004(3) 0.000(3) -0.001(3)
C23 0.020(4) 0.018(4) 0.028(4) 0.001(3) 0.001(3) 0.003(3)
C24 0.016(4) 0.023(4) 0.032(4) 0.001(4) 0.004(3) 0.003(3)
C25 0.012(4) 0.023(4) 0.023(4) 0.002(3) 0.003(3) -0.004(4)
C26 0.014(3) 0.019(4) 0.019(4) 0.000(3) 0.001(3) -0.004(3)
C27 0.015(3) 0.014(4) 0.015(3) 0.000(3) 0.001(3) -0.002(3)
C28 0.015(3) 0.020(4) 0.009(3) -0.003(3) 0.000(3) -0.004(3)
C29 0.018(3) 0.029(4) 0.016(4) 0.001(3) -0.001(3) -0.002(3)
C30 0.019(3) 0.038(4) 0.017(4) -0.002(3) 0.000(3) -0.003(4)
C31 0.017(3) 0.039(4) 0.019(4) -0.006(3) 0.006(3) -0.010(3)
C32 0.021(3) 0.028(4) 0.017(4) 0.000(3) 0.007(3) -0.005(3)
C33 0.017(3) 0.023(4) 0.013(4) 0.003(3) 0.002(3) -0.003(3)
C34 0.024(4) 0.067(7) 0.036(6) 0.005(5) 0.002(5) -0.022(5)
C35 0.012(3) 0.019(4) 0.018(3) 0.002(3) -0.002(3) 0.000(3)
C36 0.015(4) 0.029(4) 0.021(3) 0.007(4) -0.002(3) -0.003(3)
C37 0.021(4) 0.031(4) 0.017(4) 0.004(3) -0.006(3) -0.003(4)
C38 0.016(4) 0.030(4) 0.021(4) 0.003(4) -0.006(3) -0.003(3)
C39 0.014(4) 0.026(4) 0.022(4) 0.004(3) -0.003(3) -0.003(3)
C40 0.014(4) 0.023(4) 0.018(4) 0.006(3) -0.002(3) -0.002(3)
C41 0.014(3) 0.010(3) 0.012(3) -0.003(3) 0.003(3) 0.002(3)
C42 0.019(4) 0.013(4) 0.017(4) -0.001(3) -0.002(3) 0.001(3)
C43 0.023(4) 0.018(4) 0.019(4) 0.004(3) 0.001(3) 0.003(4)
C44 0.025(4) 0.015(4) 0.025(4) 0.003(3) 0.005(3) 0.001(3)
C45 0.022(4) 0.015(4) 0.026(4) 0.002(3) 0.003(3) -0.004(3)
C46 0.017(4) 0.013(4) 0.017(4) 0.000(3) 0.001(3) -0.001(3)
C47 0.012(3) 0.012(3) 0.016(3) 0.000(3) 0.001(3) -0.001(3)
C48 0.015(4) 0.016(3) 0.018(3) 0.003(3) -0.003(3) -0.005(3)
C49 0.019(4) 0.016(4) 0.023(3) 0.002(3) -0.004(4) -0.007(4)
C50 0.028(4) 0.019(4) 0.028(4) 0.008(3) -0.011(4) -0.006(4)
C51 0.033(4) 0.027(4) 0.023(3) 0.008(3) -0.011(4) -0.012(4)
C52 0.034(4) 0.026(4) 0.019(3) 0.000(3) -0.005(4) -0.009(4)
C53 0.024(4) 0.018(4) 0.019(3) 0.000(3) -0.002(4) -0.007(4)
C54 0.061(7) 0.039(6) 0.028(4) 0.015(4) -0.017(5) -0.017(6)
C55 0.014(3) 0.015(3) 0.014(3) -0.004(3) 0.001(3) 0.002(3)
C56 0.016(4) 0.015(4) 0.016(4) 0.001(3) 0.002(3) 0.005(3)
C57 0.016(4) 0.021(4) 0.022(4) 0.001(4) 0.000(3) 0.008(3)
C58 0.015(4) 0.022(4) 0.024(4) -0.008(4) -0.002(3) 0.013(4)
C59 0.018(4) 0.018(4) 0.026(4) -0.008(3) -0.005(3) 0.005(3)
C60 0.015(4) 0.015(3) 0.024(4) -0.003(3) 0.000(3) 0.001(3)
B1 0.016(3) 0.010(3) 0.016(3) 0.001(3) 0.000(3) -0.001(3)
B2 0.013(3) 0.015(4) 0.015(3) 0.003(3) 0.000(3) 0.000(3)
B3 0.010(3) 0.013(3) 0.013(3) 0.000(3) 0.003(3) -0.001(3)

loop_
_atom_type_symbol
_atom_type_description
_atom_type_scat_dispersion_real
_atom_type_scat_dispersion_imag
_atom_type_scat_source
C C 0.0181 0.0091 'International Tables Vol C Tables 4.2.6.8 and 6.1.1.4'
H H 0.0000 0.0000 'International Tables Vol C Tables 4.2.6.8 and 6.1.1.4'
N N 0.0311 0.0180 'International Tables Vol C Tables 4.2.6.8 and 6.1.1.4'
B B 0.0090 0.0039 'International Tables Vol C Tables 4.2.6.8 and 6.1.1.4'

loop_
_geom_angle_atom_site_label_1
_geom_angle_atom_site_label_2
_geom_angle_atom_site_label_3
_geom_angle
N2 N1 C1 111.2(6)
N2 N1 B1 120.6(6)
C1 N1 B1 128.1(6)
N1 N2 C7 118.5(7)
N4 N3 C7 118.0(7)
N3 N4 C15 112.6(6)
N3 N4 B1 122.6(6)
C15 N4 B1 124.8(6)
C21 N5 B2 117.0(7)
C21 N5 B1 120.0(6)
B2 N5 B1 122.9(7)
C27 N6 B3 130.1(7)
C27 N6 B2 106.8(7)
B3 N6 B2 121.7(7)
C27 N7 N8 106.5(6)
N7 N8 C35 114.4(6)
N7 N8 B2 110.4(6)
C35 N8 B2 135.1(7)
C41 N9 N10 116.1(6)
C41 N9 B3 134.0(7)
N10 N9 B3 109.9(7)
C47 N10 N9 106.7(6)
C47 N11 N12 125.6(6)
C47 N11 B3 108.9(7)
N12 N11 B3 125.6(6)
N11 N12 C55 112.6(6)
N11 N12 B1 110.7(6)
C55 N12 B1 132.7(7)
C6 C1 C2 120.1(8)
C6 C1 N1 122.5(7)
C2 C1 N1 117.4(7)
C3 C2 C1 119.5(8)
C4 C3 C2 119.9(9)
C3 C4 C5 120.7(9)
C4 C5 C6 120.5(9)
C1 C6 C5 119.2(8)
N3 C7 N2 123.0(7)
N3 C7 C8 118.5(7)
N2 C7 C8 115.8(7)
C13 C8 C9 118.3(8)
C13 C8 C7 120.8(8)
C9 C8 C7 120.7(8)
C8 C9 C10 120.0(8)
C11 C10 C9 121.5(8)
C12 C11 C10 117.4(8)
C12 C11 C14 121.6(8)
C10 C11 C14 121.0(8)
C11 C12 C13 121.5(8)
C12 C13 C8 120.9(8)
C20 C15 C16 120.6(8)
C20 C15 N4 119.5(7)
C16 C15 N4 119.8(7)
C17 C16 C15 119.1(8)
C18 C17 C16 119.9(8)
C17 C18 C19 121.3(8)
C18 C19 C20 119.0(8)
C15 C20 C19 120.0(8)
C26 C21 C22 116.7(8)
C26 C21 N5 123.9(8)
C22 C21 N5 119.3(7)
C23 C22 C21 121.6(8)
C24 C23 C22 120.9(9)
C23 C24 C25 118.7(8)
C24 C25 C26 120.3(8)
C21 C26 C25 121.7(8)
N7 C27 N6 114.1(7)
N7 C27 C28 125.3(7)
N6 C27 C28 120.5(7)
C29 C28 C33 118.6(8)
C29 C28 C27 119.8(8)
C33 C28 C27 121.5(8)
C30 C29 C28 120.7(9)
C29 C30 C31 121.3(9)
C32 C31 C30 117.9(8)
C32 C31 C34 121.2(9)
C30 C31 C34 120.8(9)
C33 C32 C31 121.7(8)
C32 C33 C28 119.7(8)
C40 C35 C36 119.2(8)
C40 C35 N8 121.3(7)
C36 C35 N8 119.5(8)
C37 C36 C35 119.3(8)
C38 C37 C36 121.5(8)
C37 C38 C39 118.5(8)
C40 C39 C38 121.2(9)
C39 C40 C35 120.2(8)
C42 C41 C46 119.0(8)
C42 C41 N9 119.2(7)
C46 C41 N9 121.8(7)
C41 C42 C43 120.6(8)
C44 C43 C42 119.9(8)
C43 C44 C45 119.7(9)
C44 C45 C46 120.7(8)
C45 C46 C41 120.1(8)
N10 C47 N11 111.4(7)
N10 C47 C48 122.7(7)
N11 C47 C48 125.6(7)
C53 C48 C49 118.9(8)
C53 C48 C47 119.2(8)
C49 C48 C47 121.8(8)
C50 C49 C48 120.6(8)
C49 C50 C51 121.4(9)
C52 C51 C50 117.6(8)
C52 C51 C54 120.6(9)
C50 C51 C54 121.8(9)
C51 C52 C53 121.8(9)
C52 C53 C48 119.6(9)
C56 C55 C60 116.6(8)
C56 C55 N12 120.4(7)
C60 C55 N12 122.9(7)
C57 C56 C55 121.9(8)
C58 C57 C56 121.0(8)
C59 C58 C57 117.6(8)
C58 C59 C60 122.4(9)
C59 C60 C55 120.4(8)
N5 B1 N12 116.6(7)
N5 B1 N4 112.7(7)
N12 B1 N4 110.6(7)
N5 B1 N1 109.8(7)
N12 B1 N1 105.7(7)
N4 B1 N1 99.8(6)
N5 B2 N8 133.0(8)
N5 B2 N6 124.7(7)
N8 B2 N6 102.2(7)
N11 B3 N9 103.2(7)
N11 B3 N6 119.6(8)
N9 B3 N6 136.7(8)

loop_
_geom_bond_atom_site_label_1
_geom_bond_atom_site_label_2
_geom_bond_distance
N1 N2 1.302(8)
N1 C1 1.436(10)
N1 B1 1.614(11)
N2 C7 1.345(10)
N3 N4 1.322(8)
N3 C7 1.327(9)
N4 C15 1.432(10)
N4 B1 1.539(11)
N5 C21 1.423(10)
N5 B2 1.441(11)
N5 B1 1.522(11)
N6 C27 1.394(10)
N6 B3 1.444(11)
N6 B2 1.451(11)
N7 C27 1.284(10)
N7 N8 1.412(8)
N8 C35 1.431(10)
N8 B2 1.446(11)
N9 C41 1.403(10)
N9 N10 1.415(8)
N9 B3 1.419(11)
N10 C47 1.305(9)
N11 C47 1.385(10)
N11 N12 1.411(9)
N11 B3 1.411(11)
N12 C55 1.426(10)
N12 B1 1.524(12)
C1 C6 1.373(11)
C1 C2 1.400(11)
C2 C3 1.382(12)
C3 C4 1.361(12)
C4 C5 1.372(11)
C5 C6 1.385(11)
C7 C8 1.474(11)
C8 C13 1.375(11)
C8 C9 1.382(11)
C9 C10 1.387(11)
C10 C11 1.381(11)
C11 C12 1.373(11)
C11 C14 1.517(11)
C12 C13 1.374(11)
C15 C20 1.371(11)
C15 C16 1.384(10)
C16 C17 1.375(11)
C17 C18 1.368(12)
C18 C19 1.371(11)
C19 C20 1.381(11)
C21 C26 1.383(11)
C21 C22 1.401(11)
C22 C23 1.373(11)
C23 C24 1.372(11)
C24 C25 1.383(11)
C25 C26 1.386(11)
C27 C28 1.472(11)
C28 C29 1.381(11)
C28 C33 1.399(11)
C29 C30 1.357(12)
C30 C31 1.385(12)
C31 C32 1.378(12)
C31 C34 1.518(12)
C32 C33 1.366(11)
C35 C40 1.377(11)
C35 C36 1.387(11)
C36 C37 1.387(11)
C37 C38 1.361(11)
C38 C39 1.377(11)
C39 C40 1.373(11)
C41 C42 1.383(11)
C41 C46 1.384(11)
C42 C43 1.385(11)
C43 C44 1.373(11)
C44 C45 1.377(11)
C45 C46 1.378(11)
C47 C48 1.460(11)
C48 C53 1.389(11)
C48 C49 1.391(11)
C49 C50 1.371(11)
C50 C51 1.390(12)
C51 C52 1.385(12)
C51 C54 1.510(12)
C52 C53 1.386(11)
C55 C56 1.395(11)
C55 C60 1.400(11)
C56 C57 1.378(11)
C57 C58 1.377(11)
C58 C59 1.374(12)
C59 C60 1.379(11)
